data_4312215
loop_
_publ_author_name
'Gabriela Vargas'
'Ir\'an Hern\'andez'
'Herbert H\"opfl'
'Mar\'ia-Eugenia Ochoa'
'Dolores Castillo'
'Norberto Farf\'an'
'Rosa Santillan'
'Elizabeth G\'omez'

_publ_section_title
;
 Preparation and Structural Characterization of Three Types of Homo- and
 Heterotrinuclear Boron Complexes: Salen{[B-O-B][O2BOH]},
 Salen{[B-O-B][O2BPh]}, and Salen{[B-O-B][O2P(O)Ph]}
;
_journal_name_full 'Inorganic Chemistry'
_journal_page_first 8490
_journal_page_last 8500
_journal_paper_doi 10.1021/ic048862e
_journal_volume 43
_journal_year 2004
_chemical_formula_moiety 'C16 H15 B3 N2 O6, C3 H6 O'
_chemical_formula_sum 'C19 H21 B3 N2 O7'
_chemical_formula_weight 421.81
_chemical_melting_point 623.15
_chemical_name_systematic
; 
 ? 
;
_space_group_IT_number 15
_symmetry_cell_setting monoclinic
_symmetry_space_group_name_Hall '-C 2yc'
_symmetry_space_group_name_H-M 'C 1 2/c 1'
_atom_sites_solution_hydrogens geom
_atom_sites_solution_primary direct
_atom_sites_solution_secondary difmap
_audit_creation_method SHELXL-97
_cell_angle_alpha 90.00
_cell_angle_beta 99.232(3)
_cell_angle_gamma 90.00
_cell_formula_units_Z 8
_cell_length_a 25.148(3)
_cell_length_b 12.0052(16)
_cell_length_c 13.5464(19)
_cell_measurement_reflns_used 1188
_cell_measurement_temperature 293(2)
_cell_measurement_theta_max 17.4
_cell_measurement_theta_min 2.3
_cell_volume 4036.8(9)
_computing_cell_refinement 'Bruker SAINT'
_computing_data_collection 'Bruker SMART'
_computing_data_reduction 'Bruker SAINT'
_computing_molecular_graphics 'Bruker SHELXTL'
_computing_publication_material 'Bruker SHELXTL'
_computing_structure_refinement 'SHELXL-97 (Sheldrick, 1997)'
_computing_structure_solution 'SHELXS-97 (Sheldrick, 1990)'
_diffrn_ambient_temperature 293(2)
_diffrn_measured_fraction_theta_full 1.000
_diffrn_measured_fraction_theta_max 1.000
_diffrn_measurement_device_type 'CCD area detector'
_diffrn_measurement_method 'phi and omega scans'
_diffrn_radiation_monochromator graphite
_diffrn_radiation_source 'fine-focus sealed tube'
_diffrn_radiation_type MoK\a
_diffrn_radiation_wavelength 0.71073
_diffrn_reflns_av_R_equivalents 0.1005
_diffrn_reflns_av_sigmaI/netI 0.0742
_diffrn_reflns_limit_h_max 27
_diffrn_reflns_limit_h_min -27
_diffrn_reflns_limit_k_max 13
_diffrn_reflns_limit_k_min -13
_diffrn_reflns_limit_l_max 14
_diffrn_reflns_limit_l_min -14
_diffrn_reflns_number 16058
_diffrn_reflns_theta_full 23.00
_diffrn_reflns_theta_max 23.00
_diffrn_reflns_theta_min 1.64
_exptl_absorpt_coefficient_mu 0.103
_exptl_absorpt_correction_T_max 1.00
_exptl_absorpt_correction_T_min 0.87
_exptl_absorpt_correction_type empirical
_exptl_absorpt_process_details SADABS
_exptl_crystal_colour yellow
_exptl_crystal_density_diffrn 1.388
_exptl_crystal_density_method 'not measured'
_exptl_crystal_description rectangular
_exptl_crystal_F_000 1760
_exptl_crystal_size_max 0.31
_exptl_crystal_size_mid 0.18
_exptl_crystal_size_min 0.02
_refine_diff_density_max 0.243
_refine_diff_density_min -0.224
_refine_diff_density_rms 0.050
_refine_ls_extinction_method none
_refine_ls_goodness_of_fit_ref 1.081
_refine_ls_hydrogen_treatment mixed
_refine_ls_matrix_type full
_refine_ls_number_parameters 283
_refine_ls_number_reflns 2815
_refine_ls_number_restraints 0
_refine_ls_restrained_S_all 1.081
_refine_ls_R_factor_all 0.1265
_refine_ls_R_factor_gt 0.0797
_refine_ls_shift/su_max 0.001
_refine_ls_shift/su_mean 0.000
_refine_ls_structure_factor_coef Fsqd
_refine_ls_weighting_details 'calc w=1/[\s^2^(Fo^2^)+(0.0653P)^2^+7.8005P] where P=(Fo^2^+2Fc^2^)/3'
_refine_ls_weighting_scheme calc
_refine_ls_wR_factor_gt 0.1641
_refine_ls_wR_factor_ref 0.1851
_reflns_number_gt 1834
_reflns_number_total 2815
_reflns_threshold_expression >2sigma(I)
_cod_data_source_file ic048862erom20040817_080945.cif
_cod_data_source_block rgzvierm
_cod_depositor_comments
;
The following automatic conversions were performed:
'_symmetry_cell_setting' value 'Monoclinic' changed to 'monoclinic'
according to '/home/adriana/struct/CIF-dictionaries/cif_core.dic'
dictionary named 'cif_core.dic' version 2.4.1 from 2010-06-29.

Automatic conversion script
Id: cif_fix_enum 1555 2011-01-17 13:19:09Z saulius 

The following automatic conversions were performed:

'_chemical_melting_point' value '350_C' was changed to '623.15' - it
was converted from degrees Celsius(C) to Kelvins(K).

Automatic conversion script
Id: cif_fix_values 1569 2011-02-09 13:29:24Z adriana 
;
_cod_original_cell_volume 4036.7(10)
_cod_database_code 4312215

loop_
_symmetry_equiv_pos_as_xyz
'x, y, z'
'-x, y, -z+1/2'
'x+1/2, y+1/2, z'
'-x+1/2, y+1/2, -z+1/2'
'-x, -y, -z'
'x, -y, z-1/2'
'-x+1/2, -y+1/2, -z'
'x+1/2, -y+1/2, z-1/2'

loop_
_atom_site_label
_atom_site_type_symbol
_atom_site_fract_x
_atom_site_fract_y
_atom_site_fract_z
_atom_site_U_iso_or_equiv
_atom_site_adp_type
_atom_site_occupancy
_atom_site_symmetry_multiplicity
_atom_site_calc_flag
_atom_site_refinement_flags
_atom_site_disorder_assembly
_atom_site_disorder_group
B1 B 0.7179(2) 0.5020(5) 0.0185(4) 0.0420(14) Uani 1 1 d . . .
B2 B 0.7854(2) 0.5933(4) -0.0650(4) 0.0404(14) Uani 1 1 d . . .
B3 B 0.7856(2) 0.3905(5) -0.0470(4) 0.0411(14) Uani 1 1 d . . .
N1 N 0.73941(16) 0.5244(3) 0.1342(3) 0.0406(10) Uani 1 1 d . . .
N2 N 0.82485(16) 0.6595(3) 0.0209(3) 0.0433(10) Uani 1 1 d . . .
O1 O 0.65928(13) 0.4952(3) 0.0029(2) 0.0492(9) Uani 1 1 d . . .
O2 O 0.78466(14) 0.6570(3) -0.1582(2) 0.0482(9) Uani 1 1 d . . .
O3 O 0.73327(13) 0.5905(2) -0.0406(2) 0.0410(8) Uani 1 1 d . . .
O4 O 0.74105(13) 0.3951(2) -0.0030(2) 0.0443(9) Uani 1 1 d . . .
O5 O 0.80971(13) 0.4850(2) -0.0741(2) 0.0466(9) Uani 1 1 d . . .
O6 O 0.80897(15) 0.2916(3) -0.0653(3) 0.0594(10) Uani 1 1 d . . .
H6 H 0.7972 0.2420 -0.0333 0.089 Uiso 1 1 calc R . .
C1 C 0.6315(2) 0.4648(4) 0.0743(4) 0.0489(13) Uani 1 1 d . . .
C2 C 0.5778(2) 0.4339(4) 0.0498(4) 0.0574(15) Uani 1 1 d . . .
H2 H 0.5608 0.4366 -0.0165 0.069 Uiso 1 1 calc R . .
C3 C 0.5496(2) 0.3995(5) 0.1230(4) 0.0767(19) Uani 1 1 d . . .
H3 H 0.5140 0.3766 0.1058 0.092 Uiso 1 1 calc R . .
C4 C 0.5739(3) 0.3985(5) 0.2230(5) 0.0778(19) Uani 1 1 d . . .
H4 H 0.5545 0.3756 0.2723 0.093 Uiso 1 1 calc R . .
C5 C 0.6259(2) 0.4312(5) 0.2479(4) 0.0656(16) Uani 1 1 d . . .
H5 H 0.6420 0.4314 0.3147 0.079 Uiso 1 1 calc R . .
C6 C 0.6555(2) 0.4645(4) 0.1747(4) 0.0466(13) Uani 1 1 d . . .
C7 C 0.7099(2) 0.5025(4) 0.2011(4) 0.0462(13) Uani 1 1 d . . .
H7 H 0.7243 0.5116 0.2682 0.055 Uiso 1 1 calc R . .
C9 C 0.7960(2) 0.5544(4) 0.1650(3) 0.0533(14) Uani 1 1 d . . .
H9A H 0.8183 0.4959 0.1437 0.064 Uiso 1 1 calc R . .
H9B H 0.8035 0.5575 0.2374 0.064 Uiso 1 1 calc R . .
C10 C 0.8123(2) 0.6644(4) 0.1238(4) 0.0573(15) Uani 1 1 d . . .
H10A H 0.7834 0.7175 0.1251 0.069 Uiso 1 1 calc R . .
H10B H 0.8437 0.6924 0.1678 0.069 Uiso 1 1 calc R . .
C11 C 0.8653(2) 0.7130(4) -0.0017(4) 0.0509(13) Uani 1 1 d . . .
H11 H 0.8906 0.7426 0.0492 0.061 Uiso 1 1 calc R . .
C12 C 0.8725(2) 0.7283(4) -0.1039(4) 0.0495(13) Uani 1 1 d . . .
C13 C 0.9188(2) 0.7773(5) -0.1298(5) 0.0703(17) Uani 1 1 d . . .
H13 H 0.9478 0.7933 -0.0801 0.084 Uiso 1 1 calc R . .
C14 C 0.9220(3) 0.8022(5) -0.2274(5) 0.0788(19) Uani 1 1 d . . .
H14 H 0.9531 0.8336 -0.2443 0.095 Uiso 1 1 calc R . .
C15 C 0.8781(3) 0.7796(5) -0.3007(5) 0.0730(18) Uani 1 1 d . . .
H15 H 0.8798 0.7978 -0.3668 0.088 Uiso 1 1 calc R . .
C16 C 0.8327(2) 0.7317(4) -0.2782(4) 0.0579(15) Uani 1 1 d . . .
H16 H 0.8035 0.7183 -0.3283 0.070 Uiso 1 1 calc R . .
C17 C 0.8302(2) 0.7027(4) -0.1798(4) 0.0472(13) Uani 1 1 d . . .
O31 O 0.4867(2) 0.1503(5) 0.0892(5) 0.149(3) Uani 1 1 d . . .
C31 C 0.5322(4) 0.1166(7) 0.0834(8) 0.120(3) Uani 1 1 d . . .
C32 C 0.5654(4) 0.0672(10) 0.1724(8) 0.193(5) Uani 1 1 d . . .
H32A H 0.5501 0.0854 0.2309 0.290 Uiso 1 1 calc R . .
H32B H 0.6013 0.0964 0.1792 0.290 Uiso 1 1 calc R . .
H32C H 0.5663 -0.0123 0.1649 0.290 Uiso 1 1 calc R . .
C33 C 0.5566(4) 0.1165(9) -0.0130(9) 0.170(4) Uani 1 1 d . . .
H33A H 0.5315 0.1494 -0.0660 0.254 Uiso 1 1 calc R . .
H33B H 0.5641 0.0413 -0.0305 0.254 Uiso 1 1 calc R . .
H33C H 0.5894 0.1589 -0.0030 0.254 Uiso 1 1 calc R . .

loop_
_atom_site_aniso_label
_atom_site_aniso_U_11
_atom_site_aniso_U_22
_atom_site_aniso_U_33
_atom_site_aniso_U_23
_atom_site_aniso_U_13
_atom_site_aniso_U_12
B1 0.055(4) 0.033(3) 0.036(3) 0.001(3) 0.002(3) 0.008(3)
B2 0.058(4) 0.034(3) 0.028(3) 0.004(3) 0.004(3) -0.001(3)
B3 0.055(4) 0.037(3) 0.032(3) 0.001(3) 0.008(3) 0.001(3)
N1 0.047(3) 0.036(2) 0.039(2) -0.0008(19) 0.006(2) 0.0060(19)
N2 0.056(3) 0.036(2) 0.037(2) 0.0030(19) 0.005(2) -0.004(2)
O1 0.059(2) 0.056(2) 0.0332(19) -0.0001(16) 0.0094(17) 0.0000(18)
O2 0.063(2) 0.040(2) 0.042(2) 0.0030(16) 0.0095(17) -0.0084(18)
O3 0.057(2) 0.0310(18) 0.0347(18) 0.0011(15) 0.0062(16) 0.0073(16)
O4 0.061(2) 0.0299(19) 0.0442(19) -0.0003(15) 0.0153(17) -0.0017(16)
O5 0.060(2) 0.0296(19) 0.053(2) 0.0020(15) 0.0171(17) -0.0024(16)
O6 0.078(3) 0.036(2) 0.071(3) -0.0012(18) 0.032(2) 0.005(2)
C1 0.059(4) 0.047(3) 0.042(3) 0.000(3) 0.015(3) 0.013(3)
C2 0.049(4) 0.068(4) 0.054(3) -0.004(3) 0.006(3) -0.002(3)
C3 0.062(4) 0.109(5) 0.062(4) 0.003(4) 0.018(3) -0.015(4)
C4 0.075(5) 0.100(5) 0.064(4) 0.000(4) 0.027(4) -0.014(4)
C5 0.072(4) 0.077(4) 0.050(3) 0.007(3) 0.015(3) -0.005(3)
C6 0.055(4) 0.039(3) 0.047(3) -0.001(2) 0.013(3) 0.003(3)
C7 0.065(4) 0.037(3) 0.037(3) 0.003(2) 0.006(3) 0.016(3)
C9 0.068(4) 0.054(3) 0.036(3) 0.005(3) 0.005(3) -0.001(3)
C10 0.075(4) 0.049(3) 0.044(3) -0.008(3) -0.004(3) -0.003(3)
C11 0.057(4) 0.043(3) 0.052(3) 0.003(3) 0.003(3) -0.003(3)
C12 0.054(4) 0.038(3) 0.058(4) -0.001(3) 0.014(3) 0.000(3)
C13 0.058(4) 0.074(4) 0.079(5) 0.002(4) 0.011(3) 0.003(3)
C14 0.074(5) 0.083(5) 0.085(5) 0.017(4) 0.031(4) -0.005(4)
C15 0.091(5) 0.067(4) 0.069(4) 0.015(3) 0.035(4) 0.004(4)
C16 0.086(5) 0.045(3) 0.045(3) 0.003(3) 0.016(3) 0.001(3)
C17 0.063(4) 0.024(3) 0.057(4) 0.000(2) 0.017(3) -0.001(3)
O31 0.079(4) 0.150(6) 0.211(7) 0.030(5) 0.001(4) 0.032(4)
C31 0.102(7) 0.097(6) 0.151(9) -0.005(6) -0.015(7) -0.001(6)
C32 0.164(10) 0.238(13) 0.157(9) -0.025(9) -0.040(8) 0.093(10)
C33 0.137(9) 0.176(11) 0.201(12) 0.019(9) 0.043(9) -0.006(8)

loop_
_atom_type_symbol
_atom_type_description
_atom_type_scat_dispersion_real
_atom_type_scat_dispersion_imag
_atom_type_scat_source
C C 0.0033 0.0016 'International Tables Vol C Tables 4.2.6.8 and 6.1.1.4'
H H 0.0000 0.0000 'International Tables Vol C Tables 4.2.6.8 and 6.1.1.4'
B B 0.0013 0.0007 'International Tables Vol C Tables 4.2.6.8 and 6.1.1.4'
N N 0.0061 0.0033 'International Tables Vol C Tables 4.2.6.8 and 6.1.1.4'
O O 0.0106 0.0060 'International Tables Vol C Tables 4.2.6.8 and 6.1.1.4'

loop_
_geom_angle_atom_site_label_1
_geom_angle_atom_site_label_2
_geom_angle_atom_site_label_3
_geom_angle
_geom_angle_site_symmetry_1
_geom_angle_site_symmetry_3
_geom_angle_publ_flag
O3 B1 O4 113.1(4) . . ?
O3 B1 O1 108.7(4) . . ?
O4 B1 O1 110.4(4) . . ?
O3 B1 N1 110.4(4) . . ?
O4 B1 N1 105.1(4) . . ?
O1 B1 N1 109.1(4) . . ?
O3 B2 O5 114.9(4) . . ?
O3 B2 O2 109.3(4) . . ?
O5 B2 O2 109.9(4) . . ?
O3 B2 N2 109.4(4) . . ?
O5 B2 N2 106.5(4) . . ?
O2 B2 N2 106.5(4) . . ?
O4 B3 O5 121.4(5) . . ?
O4 B3 O6 121.8(5) . . ?
O5 B3 O6 116.8(5) . . ?
C7 N1 C9 119.7(4) . . ?
C7 N1 B1 120.9(4) . . ?
C9 N1 B1 118.8(4) . . ?
C11 N2 C10 120.1(4) . . ?
C11 N2 B2 119.7(4) . . ?
C10 N2 B2 120.1(4) . . ?
C1 O1 B1 123.1(4) . . ?
C17 O2 B2 120.3(4) . . ?
B2 O3 B1 120.0(4) . . ?
B3 O4 B1 120.6(4) . . ?
B3 O5 B2 120.7(4) . . ?
O1 C1 C2 120.1(5) . . ?
O1 C1 C6 120.9(5) . . ?
C2 C1 C6 119.0(5) . . ?
C3 C2 C1 120.1(5) . . ?
C2 C3 C4 120.7(6) . . ?
C5 C4 C3 119.6(6) . . ?
C4 C5 C6 120.7(5) . . ?
C5 C6 C1 119.9(5) . . ?
C5 C6 C7 120.8(5) . . ?
C1 C6 C7 119.3(5) . . ?
N1 C7 C6 121.7(5) . . ?
N1 C9 C10 114.7(4) . . ?
N2 C10 C9 115.0(4) . . ?
N2 C11 C12 121.4(5) . . ?
C17 C12 C13 118.5(5) . . ?
C17 C12 C11 119.0(5) . . ?
C13 C12 C11 122.3(5) . . ?
C14 C13 C12 120.9(6) . . ?
C13 C14 C15 119.0(6) . . ?
C16 C15 C14 121.6(6) . . ?
C15 C16 C17 119.4(6) . . ?
O2 C17 C16 118.8(5) . . ?
O2 C17 C12 120.5(5) . . ?
C16 C17 C12 120.5(5) . . ?
O31 C31 C32 119.4(10) . . ?
O31 C31 C33 124.1(9) . . ?
C32 C31 C33 116.4(9) . . ?

loop_
_geom_bond_atom_site_label_1
_geom_bond_atom_site_label_2
_geom_bond_distance
_geom_bond_site_symmetry_2
_geom_bond_publ_flag
B1 O3 1.420(6) . ?
B1 O4 1.458(6) . ?
B1 O1 1.458(6) . ?
B1 N1 1.597(6) . ?
B2 O3 1.403(6) . ?
B2 O5 1.449(6) . ?
B2 O2 1.474(6) . ?
B2 N2 1.612(7) . ?
B3 O4 1.352(6) . ?
B3 O5 1.365(6) . ?
B3 O6 1.365(6) . ?
N1 C7 1.286(6) . ?
N1 C9 1.463(6) . ?
N2 C11 1.282(6) . ?
N2 C10 1.480(6) . ?
O1 C1 1.332(5) . ?
O2 C17 1.342(5) . ?
C1 C2 1.390(7) . ?
C1 C6 1.396(7) . ?
C2 C3 1.372(7) . ?
C3 C4 1.393(8) . ?
C4 C5 1.357(8) . ?
C5 C6 1.391(7) . ?
C6 C7 1.431(7) . ?
C9 C10 1.516(7) . ?
C11 C12 1.436(7) . ?
C12 C17 1.390(7) . ?
C12 C13 1.399(7) . ?
C13 C14 1.370(8) . ?
C14 C15 1.389(8) . ?
C15 C16 1.356(7) . ?
C16 C17 1.390(7) . ?
O31 C31 1.226(10) . ?
C31 C32 1.476(12) . ?
C31 C33 1.529(12) . ?

loop_
_geom_torsion_atom_site_label_1
_geom_torsion_atom_site_label_2
_geom_torsion_atom_site_label_3
_geom_torsion_atom_site_label_4
_geom_torsion
_geom_torsion_site_symmetry_1
_geom_torsion_site_symmetry_2
_geom_torsion_site_symmetry_3
_geom_torsion_site_symmetry_4
_geom_torsion_publ_flag
O3 B1 N1 C7 139.4(4) . . . . ?
O4 B1 N1 C7 -98.3(5) . . . . ?
O1 B1 N1 C7 20.0(6) . . . . ?
O3 B1 N1 C9 -49.7(5) . . . . ?
O4 B1 N1 C9 72.6(5) . . . . ?
O1 B1 N1 C9 -169.0(4) . . . . ?
O3 B2 N2 C11 -150.3(4) . . . . ?
O5 B2 N2 C11 85.0(5) . . . . ?
O2 B2 N2 C11 -32.4(6) . . . . ?
O3 B2 N2 C10 25.7(6) . . . . ?
O5 B2 N2 C10 -99.0(5) . . . . ?
O2 B2 N2 C10 143.7(4) . . . . ?
O3 B1 O1 C1 -146.5(4) . . . . ?
O4 B1 O1 C1 88.9(5) . . . . ?
N1 B1 O1 C1 -26.1(6) . . . . ?
O3 B2 O2 C17 158.0(4) . . . . ?
O5 B2 O2 C17 -75.0(5) . . . . ?
N2 B2 O2 C17 40.0(5) . . . . ?
O5 B2 O3 B1 30.5(6) . . . . ?
O2 B2 O3 B1 154.7(4) . . . . ?
N2 B2 O3 B1 -89.1(5) . . . . ?
O4 B1 O3 B2 -36.5(6) . . . . ?
O1 B1 O3 B2 -159.5(4) . . . . ?
N1 B1 O3 B2 80.9(5) . . . . ?
O5 B3 O4 B1 -1.0(7) . . . . ?
O6 B3 O4 B1 178.1(4) . . . . ?
O3 B1 O4 B3 21.2(6) . . . . ?
O1 B1 O4 B3 143.3(4) . . . . ?
N1 B1 O4 B3 -99.3(5) . . . . ?
O4 B3 O5 B2 -5.9(7) . . . . ?
O6 B3 O5 B2 175.0(4) . . . . ?
O3 B2 O5 B3 -8.4(6) . . . . ?
O2 B2 O5 B3 -132.2(4) . . . . ?
N2 B2 O5 B3 112.8(5) . . . . ?
B1 O1 C1 C2 -164.4(4) . . . . ?
B1 O1 C1 C6 16.4(7) . . . . ?
O1 C1 C2 C3 178.1(5) . . . . ?
C6 C1 C2 C3 -2.7(8) . . . . ?
C1 C2 C3 C4 2.2(9) . . . . ?
C2 C3 C4 C5 -0.4(10) . . . . ?
C3 C4 C5 C6 -0.7(9) . . . . ?
C4 C5 C6 C1 0.2(8) . . . . ?
C4 C5 C6 C7 178.0(5) . . . . ?
O1 C1 C6 C5 -179.3(5) . . . . ?
C2 C1 C6 C5 1.5(7) . . . . ?
O1 C1 C6 C7 2.9(7) . . . . ?
C2 C1 C6 C7 -176.3(5) . . . . ?
C9 N1 C7 C6 -175.2(4) . . . . ?
B1 N1 C7 C6 -4.3(6) . . . . ?
C5 C6 C7 N1 173.9(5) . . . . ?
C1 C6 C7 N1 -8.3(7) . . . . ?
C7 N1 C9 C10 -124.8(5) . . . . ?
B1 N1 C9 C10 64.1(5) . . . . ?
C11 N2 C10 C9 -138.2(5) . . . . ?
B2 N2 C10 C9 45.7(6) . . . . ?
N1 C9 C10 N2 -82.3(6) . . . . ?
C10 N2 C11 C12 -167.5(4) . . . . ?
B2 N2 C11 C12 8.6(7) . . . . ?
N2 C11 C12 C17 11.9(7) . . . . ?
N2 C11 C12 C13 -174.0(5) . . . . ?
C17 C12 C13 C14 1.5(8) . . . . ?
C11 C12 C13 C14 -172.6(5) . . . . ?
C12 C13 C14 C15 1.1(9) . . . . ?
C13 C14 C15 C16 -1.3(9) . . . . ?
C14 C15 C16 C17 -1.1(9) . . . . ?
B2 O2 C17 C16 160.4(4) . . . . ?
B2 O2 C17 C12 -24.5(6) . . . . ?
C15 C16 C17 O2 178.9(4) . . . . ?
C15 C16 C17 C12 3.7(8) . . . . ?
C13 C12 C17 O2 -179.0(4) . . . . ?
C11 C12 C17 O2 -4.6(7) . . . . ?
C13 C12 C17 C16 -4.0(7) . . . . ?
C11 C12 C17 C16 170.4(5) . . . . ?
